data_7249814
loop_
_publ_author_name
'Deng, Xinglong'
'Li, Dong'
'Fu, Boyang'
'Liu, Yu'
'He, Weilong'
'Li, Shourui'
'Cai, Weizhao'

_publ_section_title
;
 Negative linear compressibility and structural stability of the energetic
 material trans-hexanitrostilbene under pressure
;
_journal_name_full 'Physical Chemistry Chemical Physics'
_journal_paper_doi 10.1039/D4CP04470C
_journal_year 2024
_chemical_formula_moiety '2(C7 H3 N3 O6)'
_chemical_formula_sum 'C14 H6 N6 O12'
_chemical_formula_weight 450.25
_space_group_crystal_system monoclinic
_space_group_IT_number 14
_space_group_name_Hall '-P 2ybc'
_space_group_name_H-M_alt 'P 1 21/c 1'
_atom_sites_solution_hydrogens difmap
_audit_creation_date 2024-10-28
_audit_creation_method
;
Olex2 1.5
(compiled 2023.08.24 svn.re1ec1418 for OlexSys, GUI svn.r6817)
;
_audit_update_record
;
2024-10-28 deposited with the CCDC.	2025-01-21 downloaded from the CCDC.
;
_cell_angle_alpha 90
_cell_angle_beta 108.46(2)
_cell_angle_gamma 90
_cell_formula_units_Z 4
_cell_length_a 20.421(10)
_cell_length_b 4.6057(6)
_cell_length_c 14.4942(19)
_cell_measurement_reflns_used 750
_cell_measurement_temperature 296(2)
_cell_measurement_theta_max 24.98
_cell_measurement_theta_min 4.55
_cell_volume 1293.1(7)
_computing_molecular_graphics 'Olex2 1.5 (Dolomanov et al., 2009)'
_computing_publication_material 'Olex2 1.5 (Dolomanov et al., 2009)'
_computing_structure_refinement 'XL  (Sheldrick, 2008)'
_computing_structure_solution 'SHELXS-97 (Sheldrick, 1990)'
_diffrn_ambient_temperature 296.15
_diffrn_measured_fraction_theta_full 0.145
_diffrn_measured_fraction_theta_max 0.130
_diffrn_measurement_device_type 'Bruker APEX-II CCD'
_diffrn_measurement_method '\f and \w scans'
_diffrn_radiation_type MoK\a
_diffrn_radiation_wavelength 0.71073
_diffrn_reflns_av_R_equivalents 0.1347
_diffrn_reflns_av_unetI/netI 0.0949
_diffrn_reflns_Laue_measured_fraction_full 0.145
_diffrn_reflns_Laue_measured_fraction_max 0.130
_diffrn_reflns_limit_h_max 9
_diffrn_reflns_limit_h_min -9
_diffrn_reflns_limit_k_max 5
_diffrn_reflns_limit_k_min -5
_diffrn_reflns_limit_l_max 13
_diffrn_reflns_limit_l_min -13
_diffrn_reflns_number 2264
_diffrn_reflns_point_group_measured_fraction_full 0.145
_diffrn_reflns_point_group_measured_fraction_max 0.130
_diffrn_reflns_theta_full 25.242
_diffrn_reflns_theta_max 26.483
_diffrn_reflns_theta_min 2.813
_diffrn_source_current 1.4
_diffrn_source_power 0.07
_diffrn_source_voltage 50.0
_diffrn_standards_number 0
_exptl_absorpt_coefficient_mu 0.208
_exptl_absorpt_correction_T_max 0.9905
_exptl_absorpt_correction_T_min 0.9588
_exptl_absorpt_correction_type multi-scan
_exptl_crystal_colour 'clear light yellow'
_exptl_crystal_colour_lustre clear
_exptl_crystal_colour_modifier light
_exptl_crystal_colour_primary yellow
_exptl_crystal_density_diffrn 2.313
_exptl_crystal_density_method 'not measured'
_exptl_crystal_description plate
_exptl_crystal_F_000 912
_exptl_crystal_size_max 0.204
_exptl_crystal_size_mid 0.144
_exptl_crystal_size_min 0.046
_refine_diff_density_max 0.182
_refine_diff_density_min -0.160
_refine_diff_density_rms 0.047
_refine_ls_extinction_method none
_refine_ls_goodness_of_fit_ref 1.045
_refine_ls_hydrogen_treatment noref
_refine_ls_matrix_type full
_refine_ls_number_parameters 235
_refine_ls_number_reflns 347
_refine_ls_number_restraints 265
_refine_ls_restrained_S_all 0.677
_refine_ls_R_factor_all 0.1172
_refine_ls_R_factor_gt 0.0880
_refine_ls_shift/su_max 0.000
_refine_ls_shift/su_mean 0.000
_refine_ls_structure_factor_coef Fsqd
_refine_ls_weighting_details 'w=1/[\s^2^(Fo^2^)+(0.1700P)^2^+25.0000P] where P=(Fo^2^+2Fc^2^)/3'
_refine_ls_weighting_scheme calc
_refine_ls_wR_factor_gt 0.2123
_refine_ls_wR_factor_ref 0.2430
_reflns_Friedel_coverage 0.000
_reflns_number_gt 250
_reflns_number_total 347
_reflns_threshold_expression 'I > 2\s(I)'
_cod_data_source_file d4cp04470c2.cif
_cod_data_source_block a_CCDC1
_cod_database_code 7249814
_shelx_shelxl_version_number 2019/1
_shelx_space_group_comment
;
The symmetry employed for this shelxl refinement is uniquely defined
by the following loop, which should always be used as a source of
symmetry information in preference to the above space-group names.
They are only intended as comments.
;
_shelx_estimated_absorpt_t_max 0.990
_shelx_estimated_absorpt_t_min 0.959
_olex2_refinement_description
;
1. Fixed Uiso
 At 1.2 times of:
  H5 of C10, H3 of C5, H2 of C3, H4 of C12
 At 1.5 times of:
  H1 of C7, H6 of C14
2. Restrained distances
 O5-H1_$7
 2.37269 with sigma of 0.005
 O4-H2_$7
 2.36044 with sigma of 0.005
 O4-H4_$7
 2.01036 with sigma of 0.005
 O3-H4_$7
 2.14278 with sigma of 0.005
 O11_$7-H6
 2.30995 with sigma of 0.005
 O10_$7-H5
 2.48166 with sigma of 0.005
 O7_$9-H6
 2.31273 with sigma of 0.005
 O1_$10-H2
 2.576 with sigma of 0.005
 O1-H1_$11
 2.017 with sigma of 0.005
 O11_$2-H5
 2.24549 with sigma of 0.005
 O12_$2-H5
 2.41578 with sigma of 0.005
 O10_$3-H3
 2.511 with sigma of 0.005
 O5_$4-H2
 2.53817 with sigma of 0.005
 O9_$5-H3
 1.982 with sigma of 0.005
 C7-C7_$1
 1.315 with sigma of 0.005
 C14_$6-C14
 1.3 with sigma of 0.005
 C3-C2
 1.387 with sigma of 0.005
 C3-C4
 1.369 with sigma of 0.005
 C4-C5
 1.369 with sigma of 0.005
 C5-C6
 1.373 with sigma of 0.005
 C6-C1
 1.391 with sigma of 0.005
 C1-C2
 1.401 with sigma of 0.005
 C1-C7
 1.485 with sigma of 0.005
 N2-C4
 1.47 with sigma of 0.008
 C6-N3
 1.47 with sigma of 0.008
 N1-O1
 1.206 with sigma of 0.008
 N1-O2
 1.209 with sigma of 0.008
 O3-N2
 1.228 with sigma of 0.008
 O4-N2
 1.217 with sigma of 0.008
 N3-O6
 1.22 with sigma of 0.008
 N3-O5
 1.22 with sigma of 0.008
 C8-C13
 1.394 with sigma of 0.005
 C13-C12
 1.38 with sigma of 0.005
 C12-C11
 1.371 with sigma of 0.005
 C11-C10
 1.38 with sigma of 0.005
 C10-C9
 1.385 with sigma of 0.005
 C9-C8
 1.397 with sigma of 0.005
 C8-C14
 1.486 with sigma of 0.005
 C9-N4
 1.473 with sigma of 0.008
 C13-N6
 1.469 with sigma of 0.008
 C11-N5
 1.471 with sigma of 0.008
 N5-O10
 1.22 with sigma of 0.008
 N5-O9
 1.214 with sigma of 0.008
 N6-O11
 1.223 with sigma of 0.008
 N6-O12
 1.214 with sigma of 0.008
 N4-O7
 1.208 with sigma of 0.008
 N4-O8
 1.212 with sigma of 0.008
 C2-N1
 1.47 with sigma of 0.005
 O1-C2
 2.311 with sigma of 0.005
 C2-O2
 2.298 with sigma of 0.005
 O3-C4
 2.301 with sigma of 0.005
 C4-O4
 2.3 with sigma of 0.005
 O5-C6
 2.305 with sigma of 0.005
 O6-C6
 2.303 with sigma of 0.005
 O12-C13
 2.296 with sigma of 0.005
 O11-C13
 2.306 with sigma of 0.005
 O10-C11
 2.294 with sigma of 0.005
 O9-C11
 2.305 with sigma of 0.005
 O8-C9
 2.304 with sigma of 0.005
 O7-C9
 2.304 with sigma of 0.005
3. Restrained planarity
 C8, C9, C10, C11, C12, N4, N5, N6, C14
 with sigma of 0.05
 C1, C2, C3, C4, C5, C6, N1, N2, N3, C7
 with sigma of 0.05
4. Uiso/Uaniso restraints and constraints
Uanis(C9) \\sim Ueq, Uanis(C13) \\sim Ueq, Uanis(C10) \\sim Ueq: with sigma of
0.001 and sigma for terminal atoms of 0.002
All non-hydrogen atoms restrained to be isotropic: with sigma of 0.01 and sigma
for terminal atoms of 0.02
Uanis(N2) \\sim Ueq: with sigma of 0.005 and sigma for terminal atoms of 0.01
Uanis(O2) \\sim Ueq: with sigma of 0.003 and sigma for terminal atoms of 0.006
Uanis(O3) \\sim Ueq, Uanis(O7) \\sim Ueq: with sigma of 0.003 and sigma for
terminal atoms of 0.006
Uanis(O5) \\sim Ueq: with sigma of 0.003 and sigma for terminal atoms of 0.006
5.a Everything fixed:
 C7, H1, C3, H2, C5, H3, C12, H4, C10, H5, C14, H6
;
_olex2_submission_special_instructions 'No special instructions were received'

loop_
_space_group_symop_operation_xyz
'x, y, z'
'-x, y+1/2, -z+1/2'
'-x, -y, -z'
'x, -y-1/2, z-1/2'

loop_
_atom_site_label
_atom_site_type_symbol
_atom_site_fract_x
_atom_site_fract_y
_atom_site_fract_z
_atom_site_U_iso_or_equiv
_atom_site_adp_type
_atom_site_occupancy
_atom_site_site_symmetry_order
_atom_site_calc_flag
_atom_site_refinement_flags_posn
_atom_site_refinement_flags_adp
_atom_site_refinement_flags_occupancy
_atom_site_disorder_assembly
_atom_site_disorder_group
N3 N 0.379(2) 0.182(2) 0.4730(14) 0.030(9) Uani 1 1 d D U . . .
O6 O 0.371(3) 0.345(3) 0.5349(18) 0.039(14) Uani 1 1 d D U . . .
N1 N 0.4661(11) 0.902(3) 0.2901(10) 0.033(9) Uani 1 1 d D U . . .
C6 C 0.3767(9) 0.308(3) 0.3790(6) 0.036(10) Uani 1 1 d D U . . .
C1 C 0.4246(7) 0.529(3) 0.3874(6) 0.023(9) Uani 1 1 d D U . . .
C2 C 0.4217(5) 0.657(2) 0.2984(6) 0.027(10) Uani 1 1 d D U . . .
O1 O 0.5080(6) 0.992(3) 0.3640(9) 0.044(14) Uani 1 1 d D U . . .
O5 O 0.3608(5) -0.071(2) 0.4732(6) 0.032(6) Uani 1 1 d D U . . .
C7 C 0.477180 0.602810 0.481700 0.051 Uani 1 1 d D U . . .
H1 H 0.477720 0.780330 0.512510 0.077 Uiso 1 1 d . U . . .
C3 C 0.376140 0.569970 0.209450 0.026 Uani 1 1 d D U . . .
H2 H 0.375460 0.658980 0.151560 0.031 Uiso 1 1 d D U . . .
C5 C 0.332660 0.199740 0.293510 0.027 Uani 1 1 d D U . . .
H3 H 0.305040 0.037890 0.291670 0.032 Uiso 1 1 d D U . . .
C12 C 0.169740 0.862230 -0.037000 0.036 Uani 1 1 d D U . . .
H4 H 0.198370 1.013810 -0.005980 0.043 Uiso 1 1 d . U . . .
C10 C 0.130270 0.520830 -0.172330 0.019 Uani 1 1 d D U . . .
H5 H 0.134200 0.448170 -0.230210 0.023 Uiso 1 1 d D U . . .
C14 C 0.025610 0.412970 0.002300 0.033 Uani 1 1 d D U . . .
H6 H 0.028990 0.233740 0.033020 0.049 Uiso 1 1 d D U . . .
C4 C 0.3320(10) 0.348(3) 0.2113(7) 0.042(10) Uani 1 1 d D U . . .
O2 O 0.456(2) 1.009(3) 0.2111(15) 0.037(7) Uani 1 1 d D U . . .
N2 N 0.2823(12) 0.227(2) 0.1227(10) 0.022(6) Uani 1 1 d D U . . .
O3 O 0.2508(10) 0.400(2) 0.0603(9) 0.034(6) Uani 1 1 d D U . . .
O4 O 0.2773(5) -0.038(2) 0.1183(8) 0.042(14) Uani 1 1 d D U . . .
N6 N 0.121(2) 0.835(3) 0.0960(15) 0.041(9) Uani 1 1 d D U . . .
O9 O 0.2366(9) 0.780(3) -0.2268(12) 0.038(14) Uani 1 1 d D U . . .
O11 O 0.1399(5) 1.086(2) 0.1182(5) 0.045(15) Uani 1 1 d D U . . .
O12 O 0.123(3) 0.653(2) 0.1575(15) 0.049(15) Uani 1 1 d D U . . .
C9 C 0.0840(7) 0.404(2) -0.1303(10) 0.030(6) Uani 1 1 d D U . . .
C8 C 0.0785(8) 0.505(3) -0.0423(11) 0.032(10) Uani 1 1 d D U . . .
N5 N 0.2214(15) 0.896(3) -0.1612(17) 0.036(9) Uani 1 1 d D U . . .
C13 C 0.1229(10) 0.732(3) 0.0009(10) 0.029(6) Uani 1 1 d D U . . .
N4 N 0.0406(14) 0.163(3) -0.1811(14) 0.035(9) Uani 1 1 d D U . . .
C11 C 0.1703(11) 0.749(3) -0.1245(10) 0.041(10) Uani 1 1 d D U . . .
O7 O 0.0019(12) 0.049(3) -0.1441(11) 0.046(7) Uani 1 1 d D U . . .
O8 O 0.046(2) 0.078(3) -0.2567(14) 0.049(15) Uani 1 1 d D U . . .
O10 O 0.2339(5) 1.1493(18) -0.1348(9) 0.036(14) Uani 1 1 d D U . . .

loop_
_atom_site_aniso_label
_atom_site_aniso_U_11
_atom_site_aniso_U_22
_atom_site_aniso_U_33
_atom_site_aniso_U_23
_atom_site_aniso_U_13
_atom_site_aniso_U_12
N3 0.03(2) 0.027(7) 0.032(13) 0.002(9) 0.007(15) -0.008(14)
O6 0.04(4) 0.039(7) 0.031(18) 0.007(9) 0.01(2) 0.027(18)
N1 0.03(2) 0.026(8) 0.038(15) 0.000(9) 0.009(15) 0.001(14)
C6 0.04(2) 0.044(10) 0.028(14) -0.014(10) 0.012(16) 0.000(15)
C1 0.02(2) 0.029(9) 0.013(14) 0.005(9) 0.002(15) -0.003(15)
C2 0.03(2) 0.030(8) 0.026(14) 0.013(9) 0.013(16) 0.001(15)
O1 0.05(4) 0.043(9) 0.020(18) 0.003(10) -0.02(2) 0.00(2)
O5 0.032(14) 0.041(7) 0.029(9) 0.002(6) 0.017(9) 0.002(9)
C7 0.052 0.056 0.049 0.007 0.020 0.000
C3 0.026 0.022 0.025 0.002 0.003 0.005
C5 0.026 0.024 0.031 0.004 0.009 -0.006
C12 0.036 0.021 0.050 0.004 0.011 -0.004
C10 0.019 0.019 0.019 0.000 0.006 0.000
C14 0.032 0.035 0.031 -0.006 0.010 -0.005
C4 0.04(2) 0.050(11) 0.034(15) 0.004(10) 0.015(16) -0.006(15)
O2 0.037(14) 0.037(7) 0.038(10) 0.013(6) 0.012(10) -0.002(9)
N2 0.021(12) 0.026(6) 0.021(8) 0.005(6) 0.012(8) -0.001(8)
O3 0.035(14) 0.034(6) 0.031(9) -0.001(6) 0.008(10) -0.003(9)
O4 0.04(4) 0.034(7) 0.067(19) -0.011(10) 0.04(3) -0.01(2)
N6 0.04(2) 0.052(10) 0.039(13) 0.003(9) 0.027(15) -0.010(14)
O9 0.03(4) 0.041(8) 0.036(18) -0.009(10) 0.01(2) -0.027(19)
O11 0.04(4) 0.039(8) 0.049(19) -0.015(10) 0.01(3) 0.002(18)
O12 0.05(4) 0.035(8) 0.055(19) 0.003(10) 0.01(3) -0.003(19)
C9 0.030(7) 0.030(6) 0.030(6) 0.0001(17) 0.009(3) 0.0000(18)
C8 0.03(2) 0.038(9) 0.033(15) 0.006(9) 0.016(16) -0.007(15)
N5 0.04(2) 0.031(8) 0.035(14) -0.010(9) 0.008(15) 0.009(14)
C13 0.029(7) 0.029(6) 0.029(6) 0.0003(17) 0.009(3) -0.0001(18)
N4 0.03(2) 0.028(8) 0.048(14) -0.004(9) 0.016(16) 0.010(14)
C11 0.04(2) 0.048(11) 0.034(15) 0.016(10) 0.013(16) 0.003(15)
O7 0.047(14) 0.046(7) 0.043(10) -0.008(7) 0.009(10) -0.001(9)
O8 0.05(4) 0.055(9) 0.06(2) -0.021(11) 0.05(3) -0.02(2)
O10 0.03(4) 0.033(7) 0.048(18) 0.005(9) 0.02(3) 0.016(18)

loop_
_atom_type_symbol
_atom_type_description
_atom_type_scat_dispersion_real
_atom_type_scat_dispersion_imag
_atom_type_scat_source
C C 0.0033 0.0016 'International Tables Vol C Tables 4.2.6.8 and 6.1.1.4'
H H 0.0000 0.0000 'International Tables Vol C Tables 4.2.6.8 and 6.1.1.4'
N N 0.0061 0.0033 'International Tables Vol C Tables 4.2.6.8 and 6.1.1.4'
O O 0.0106 0.0060 'International Tables Vol C Tables 4.2.6.8 and 6.1.1.4'

loop_
_geom_angle_atom_site_label_1
_geom_angle_atom_site_label_2
_geom_angle_atom_site_label_3
_geom_angle
_geom_angle_site_symmetry_1
_geom_angle_site_symmetry_3
_geom_angle_publ_flag
O6 N3 C6 118.0(12) . . ?
O6 N3 O5 119(2) . . ?
O5 N3 C6 117.2(13) . . ?
O1 N1 C2 118.1(11) . . ?
O2 N1 C2 117.6(12) . . ?
O2 N1 O1 124.1(16) . . ?
C1 C6 N3 113.3(14) . . ?
C5 C6 N3 120.7(13) . . ?
C5 C6 C1 126.0(7) . . ?
C6 C1 C2 113.7(7) . . ?
C6 C1 C7 122.1(8) . . ?
C2 C1 C7 124.1(8) . . ?
C1 C2 N1 123.1(8) . . ?
C3 C2 N1 113.2(9) . . ?
C3 C2 C1 123.7(7) . . ?
C1 C7 H1 122.5 . . ?
C7 C7 C1 114.8(6) 3_666 . ?
C7 C7 H1 122.7 3_666 . ?
C2 C3 H2 121.6 . . ?
C4 C3 C2 116.7(5) . . ?
C4 C3 H2 121.7 . . ?
C6 C5 H3 122.4 . . ?
C4 C5 C6 115.2(5) . . ?
C4 C5 H3 122.4 . . ?
C13 C12 H4 122.9 . . ?
C11 C12 H4 122.8 . . ?
C11 C12 C13 114.3(5) . . ?
C9 C10 H5 121.5 . . ?
C11 C10 H5 121.5 . . ?
C11 C10 C9 117.0(7) . . ?
C14 C14 H6 120.5 3_565 . ?
C14 C14 C8 118.9(7) 3_565 . ?
C8 C14 H6 120.6 . . ?
C3 C4 C5 124.4(7) . . ?
C3 C4 N2 122.9(9) . . ?
C5 C4 N2 112.5(7) . . ?
O3 N2 C4 116.9(9) . . ?
O4 N2 C4 116.6(10) . . ?
O4 N2 O3 126.5(13) . . ?
O11 N6 C13 116.7(12) . . ?
O12 N6 O11 121.4(19) . . ?
O12 N6 C13 117.3(11) . . ?
C10 C9 C8 122.5(9) . . ?
C10 C9 N4 117.5(10) . . ?
C8 C9 N4 120.0(8) . . ?
C9 C8 C14 125.6(8) . . ?
C13 C8 C14 118.6(8) . . ?
C13 C8 C9 115.5(8) . . ?
O9 N5 C11 117.8(11) . . ?
O9 N5 O10 125.5(14) . . ?
O10 N5 C11 115.1(10) . . ?
C12 C13 N6 117.4(13) . . ?
C12 C13 C8 125.5(7) . . ?
C8 C13 N6 117.1(14) . . ?
O7 N4 C9 118.9(11) . . ?
O8 N4 C9 119.0(13) . . ?
O8 N4 O7 122.0(17) . . ?
C12 C11 C10 125.2(7) . . ?
C12 C11 N5 111.9(8) . . ?
C10 C11 N5 122.9(8) . . ?

loop_
_geom_bond_atom_site_label_1
_geom_bond_atom_site_label_2
_geom_bond_distance
_geom_bond_site_symmetry_2
_geom_bond_publ_flag
N3 O6 1.217(11) . ?
N3 C6 1.470(11) . ?
N3 O5 1.223(13) . ?
N1 C2 1.474(8) . ?
N1 O1 1.214(12) . ?
N1 O2 1.204(12) . ?
C6 C1 1.391(8) . ?
C6 C5 1.374(8) . ?
C1 C2 1.402(8) . ?
C1 C7 1.484(8) . ?
C2 C3 1.388(7) . ?
C7 C7 1.3167 3_666 ?
C7 H1 0.9300 . ?
C3 H2 0.9300 . ?
C3 C4 1.368(8) . ?
C5 H3 0.9301 . ?
C5 C4 1.370(7) . ?
C12 H4 0.9300 . ?
C12 C13 1.382(8) . ?
C12 C11 1.374(7) . ?
C10 H5 0.9300 . ?
C10 C9 1.384(8) . ?
C10 C11 1.378(7) . ?
C14 C14 1.3027 3_565 ?
C14 H6 0.9300 . ?
C14 C8 1.485(8) . ?
C4 N2 1.472(12) . ?
N2 O3 1.227(11) . ?
N2 O4 1.222(11) . ?
N6 O11 1.229(13) . ?
N6 O12 1.213(11) . ?
N6 C13 1.470(11) . ?
O9 N5 1.214(11) . ?
C9 C8 1.397(8) . ?
C9 N4 1.467(12) . ?
C8 C13 1.393(8) . ?
N5 C11 1.476(13) . ?
N5 O10 1.229(11) . ?
N4 O7 1.205(12) . ?
N4 O8 1.203(11) . ?

loop_
_geom_torsion_atom_site_label_1
_geom_torsion_atom_site_label_2
_geom_torsion_atom_site_label_3
_geom_torsion_atom_site_label_4
_geom_torsion
_geom_torsion_site_symmetry_1
_geom_torsion_site_symmetry_2
_geom_torsion_site_symmetry_3
_geom_torsion_site_symmetry_4
_geom_torsion_publ_flag
N3 C6 C1 C2 -178.1(15) . . . . ?
N3 C6 C1 C7 7(3) . . . . ?
N3 C6 C5 C4 176(2) . . . . ?
O6 N3 C6 C1 57(5) . . . . ?
O6 N3 C6 C5 -126(4) . . . . ?
N1 C2 C3 C4 -178.5(14) . . . . ?
C6 C1 C2 N1 177.9(16) . . . . ?
C6 C1 C2 C3 -1.0(13) . . . . ?
C6 C1 C7 C7 65.0(16) . . . 3_666 ?
C6 C5 C4 C3 7(3) . . . . ?
C6 C5 C4 N2 -178.1(15) . . . . ?
C1 C6 C5 C4 -7(2) . . . . ?
C1 C2 C3 C4 0.4(12) . . . . ?
C2 C1 C7 C7 -109.9(8) . . . 3_666 ?
C2 C3 C4 C5 -4(2) . . . . ?
C2 C3 C4 N2 -178.2(14) . . . . ?
O1 N1 C2 C1 2(2) . . . . ?
O1 N1 C2 C3 -179.5(16) . . . . ?
O5 N3 C6 C1 -152(3) . . . . ?
O5 N3 C6 C5 26(4) . . . . ?
C7 C1 C2 N1 -6.8(15) . . . . ?
C7 C1 C2 C3 174.3(13) . . . . ?
C3 C4 N2 O3 -42(3) . . . . ?
C3 C4 N2 O4 137(2) . . . . ?
C5 C6 C1 C2 5(2) . . . . ?
C5 C6 C1 C7 -170.6(15) . . . . ?
C5 C4 N2 O3 142(2) . . . . ?
C5 C4 N2 O4 -39(2) . . . . ?
C10 C9 C8 C14 173.4(14) . . . . ?
C10 C9 C8 C13 -0.3(15) . . . . ?
C10 C9 N4 O7 177.0(18) . . . . ?
C10 C9 N4 O8 -1(3) . . . . ?
C14 C14 C8 C9 -104.1(10) 3_565 . . . ?
C14 C14 C8 C13 69.4(17) 3_565 . . . ?
C14 C8 C13 C12 -172.9(16) . . . . ?
C14 C8 C13 N6 9(3) . . . . ?
O2 N1 C2 C1 -174.4(19) . . . . ?
O2 N1 C2 C3 5(2) . . . . ?
O9 N5 C11 C12 166(2) . . . . ?
O9 N5 C11 C10 -12(3) . . . . ?
O11 N6 C13 C12 26(4) . . . . ?
O11 N6 C13 C8 -155(3) . . . . ?
O12 N6 C13 C12 -130(4) . . . . ?
O12 N6 C13 C8 48(5) . . . . ?
C9 C10 C11 C12 3(3) . . . . ?
C9 C10 C11 N5 -179.6(18) . . . . ?
C9 C8 C13 C12 1(3) . . . . ?
C9 C8 C13 N6 -177.2(17) . . . . ?
C8 C9 N4 O7 -2(3) . . . . ?
C8 C9 N4 O8 -180(2) . . . . ?
C13 C12 C11 C10 -2(3) . . . . ?
C13 C12 C11 N5 -179.7(18) . . . . ?
N4 C9 C8 C14 -7.5(18) . . . . ?
N4 C9 C8 C13 178.8(18) . . . . ?
C11 C12 C13 N6 178(2) . . . . ?
C11 C12 C13 C8 0(3) . . . . ?
C11 C10 C9 C8 -1.5(13) . . . . ?
C11 C10 C9 N4 179.4(17) . . . . ?
O10 N5 C11 C12 -28(3) . . . . ?
O10 N5 C11 C10 154(2) . . . . ?
